data_7251467
loop_
_publ_author_name
'Doguparthi, Naga Prathyusha'
'Kanagavel, Manimurugan'
'Samreen, Sabiqa'
'Navya, Yaramala'
'Soujanya, Yarasi'
'Swain, Debasish'
'Nechipadappu, Sunil Kumar'

_publ_section_title
;
 Crystal engineering of the cystic fibrosis drug ivacaftor: salts,
 solvates and hydrate forms with solubility and stability studies
;
_journal_issue 10
_journal_name_full CrystEngComm
_journal_page_first 1621
_journal_page_last 1635
_journal_paper_doi 10.1039/D5CE01068C
_journal_volume 28
_journal_year 2026
_chemical_formula_moiety 'C24 H29 N2 O3, C4 H8 O2, Cl [+ solvent]'
_chemical_formula_sum 'C28 H37 Cl N2 O5'
_chemical_formula_weight 517.04
_chemical_name_systematic 'ivacaftor hydrochloride ethyl acetate solvate'
_space_group_crystal_system triclinic
_space_group_IT_number 2
_space_group_name_Hall '-P 1'
_space_group_name_H-M_alt 'P -1'
_atom_sites_solution_hydrogens mixed
_atom_sites_solution_primary difmap
_atom_sites_solution_secondary difmap
_audit_creation_method SHELXL-2019/3
_audit_update_record
;
2025-10-10 deposited with the CCDC.	2026-01-28 downloaded from the CCDC.
;
_cell_angle_alpha 76.476(6)
_cell_angle_beta 85.972(5)
_cell_angle_gamma 89.973(5)
_cell_formula_units_Z 2
_cell_length_a 10.2784(14)
_cell_length_b 10.5283(17)
_cell_length_c 15.382(3)
_cell_measurement_reflns_used 5062
_cell_measurement_temperature 294(2)
_cell_measurement_theta_max 24.03
_cell_measurement_theta_min 2.33
_cell_volume 1614.2(5)
_computing_cell_refinement '<i>SAINT</i> (Bruker, 2019)'
_computing_data_collection '<i>APEX5</i> (Bruker, 2023)'
_computing_data_reduction 'Bruker SAINT'
_computing_molecular_graphics 'Bruker SHELXTL'
_computing_publication_material 'Bruker SHELXTL'
_computing_structure_refinement 'SHELXL-2018/3 (Sheldrick, 2019)'
_computing_structure_solution 'SHELXT 2018/2 (Sheldrick, 2019)'
_diffrn_ambient_temperature 294(2)
_diffrn_detector_area_resol_mean 7.391
_diffrn_measured_fraction_theta_full 1.000
_diffrn_measured_fraction_theta_max 0.972
_diffrn_measurement_device_type 'Bruker D8 VENTURE PHOTON III C14'
_diffrn_measurement_method '\w and \f scans'
_diffrn_radiation_type MoK\a
_diffrn_radiation_wavelength 0.71073
_diffrn_reflns_av_R_equivalents 0.1172
_diffrn_reflns_av_unetI/netI 0.1142
_diffrn_reflns_Laue_measured_fraction_full 1.000
_diffrn_reflns_Laue_measured_fraction_max 0.972
_diffrn_reflns_limit_h_max 13
_diffrn_reflns_limit_h_min -13
_diffrn_reflns_limit_k_max 14
_diffrn_reflns_limit_k_min -14
_diffrn_reflns_limit_l_max 20
_diffrn_reflns_limit_l_min -20
_diffrn_reflns_number 44076
_diffrn_reflns_point_group_measured_fraction_full 1.000
_diffrn_reflns_point_group_measured_fraction_max 0.972
_diffrn_reflns_theta_full 25.242
_diffrn_reflns_theta_max 28.781
_diffrn_reflns_theta_min 1.987
_diffrn_source 'Incoatec I\mS 3.0'
_exptl_absorpt_coefficient_mu 0.152
_exptl_absorpt_correction_T_max 0.7457
_exptl_absorpt_correction_T_min 0.6032
_exptl_absorpt_correction_type multi-scan
_exptl_absorpt_process_details
;
 SADABS 2016/2: Krause, L., Herbst-Irmer, R., Sheldrick G.M. & Stalke D.,
 J. Appl. Cryst. 48 (2015) 3-10
;
_exptl_crystal_density_diffrn 1.064
_exptl_crystal_description needle
_exptl_crystal_F_000 552
_exptl_crystal_recrystallization_method 'Re-crystallisation from solvent: ethyl acetate'
_exptl_crystal_size_max 0.180
_exptl_crystal_size_mid 0.120
_exptl_crystal_size_min 0.090
_refine_diff_density_max 0.315
_refine_diff_density_min -0.183
_refine_diff_density_rms 0.046
_refine_ls_extinction_method none
_refine_ls_goodness_of_fit_ref 1.026
_refine_ls_hydrogen_treatment mixed
_refine_ls_matrix_type full
_refine_ls_number_parameters 406
_refine_ls_number_reflns 8154
_refine_ls_number_restraints 96
_refine_ls_restrained_S_all 1.030
_refine_ls_R_factor_all 0.1177
_refine_ls_R_factor_gt 0.0607
_refine_ls_shift/su_max 0.001
_refine_ls_shift/su_mean 0.000
_refine_ls_structure_factor_coef Fsqd
_refine_ls_weighting_details 'w=1/[\s^2^(Fo^2^)+(0.0537P)^2^+0.1688P] where P=(Fo^2^+2Fc^2^)/3'
_refine_ls_weighting_scheme calc
_refine_ls_wR_factor_gt 0.1580
_refine_ls_wR_factor_ref 0.1943
_reflns_Friedel_coverage 0.000
_reflns_number_gt 4174
_reflns_number_total 8154
_reflns_threshold_expression 'I > 2\s(I)'
_cod_data_source_file d5ce01068c2.cif
_cod_data_source_block mo_va329_0m_a_sq
_cod_depositor_comments 'Adding full bibliography for 7251465--7251473.cif.'
_cod_original_cell_volume 1614.1(4)
_cod_database_code 7251467
_shelx_shelxl_version_number 2019/3
_shelx_space_group_comment
;
The symmetry employed for this shelxl refinement is uniquely defined
by the following loop, which should always be used as a source of
symmetry information in preference to the above space-group names.
They are only intended as comments.
;
_shelx_estimated_absorpt_t_min 0.973
_shelx_estimated_absorpt_t_max 0.986

loop_
_space_group_symop_operation_xyz
'x, y, z'
'-x, -y, -z'

loop_
_atom_site_label
_atom_site_type_symbol
_atom_site_fract_x
_atom_site_fract_y
_atom_site_fract_z
_atom_site_U_iso_or_equiv
_atom_site_adp_type
_atom_site_occupancy
_atom_site_site_symmetry_order
_atom_site_calc_flag
_atom_site_refinement_flags_posn
_atom_site_refinement_flags_adp
_atom_site_refinement_flags_occupancy
_atom_site_disorder_assembly
_atom_site_disorder_group
C1 C 0.10277(19) 0.9093(2) 0.58712(14) 0.0515(5) Uani 1 1 d . . . . .
C2 C 0.0539(2) 0.9918(2) 0.64001(16) 0.0644(6) Uani 1 1 d . . . . .
H2 H 0.105203 1.059332 0.649533 0.077 Uiso 1 1 calc R U . . .
C3 C -0.0713(3) 0.9714(3) 0.67765(17) 0.0748(7) Uani 1 1 d . . . . .
H3 H -0.104723 1.024834 0.713909 0.090 Uiso 1 1 calc R U . . .
C4 C -0.1486(3) 0.8726(3) 0.66252(19) 0.0818(8) Uani 1 1 d . . . . .
H4 H -0.233746 0.861401 0.688070 0.098 Uiso 1 1 calc R U . . .
C5 C -0.1021(2) 0.7912(3) 0.61070(17) 0.0707(6) Uani 1 1 d . . . . .
H5 H -0.155131 0.724725 0.601436 0.085 Uiso 1 1 calc R U . . .
C6 C 0.02632(19) 0.8083(2) 0.57143(14) 0.0533(5) Uani 1 1 d . . . . .
C7 C 0.08061(19) 0.7278(2) 0.51532(15) 0.0541(5) Uani 1 1 d . . . . .
C8 C 0.20997(19) 0.75024(18) 0.47869(13) 0.0495(5) Uani 1 1 d . . . . .
C9 C 0.2784(2) 0.8530(2) 0.49675(14) 0.0529(5) Uani 1 1 d . . . . .
H9 H 0.363656 0.869968 0.472061 0.063 Uiso 1 1 calc R U . . .
C10 C 0.2618(2) 0.6659(2) 0.42062(15) 0.0551(5) Uani 1 1 d . . . . .
C11 C 0.4383(2) 0.60214(19) 0.32688(14) 0.0523(5) Uani 1 1 d . . . . .
C12 C 0.4451(2) 0.4696(2) 0.36291(14) 0.0567(5) Uani 1 1 d . . . . .
H12 H 0.412992 0.436063 0.421884 0.068 Uiso 1 1 calc R U . . .
C13 C 0.4979(2) 0.3858(2) 0.31428(15) 0.0590(5) Uani 1 1 d . . . . .
C14 C 0.5520(2) 0.4349(2) 0.22624(14) 0.0593(5) Uani 1 1 d . . . . .
C15 C 0.5411(2) 0.5675(2) 0.19333(15) 0.0605(5) Uani 1 1 d . . . . .
H15 H 0.575772 0.601369 0.135005 0.073 Uiso 1 1 calc R U . . .
C16 C 0.4833(2) 0.6567(2) 0.23835(14) 0.0571(5) Uani 1 1 d . . . . .
C17 C 0.6159(3) 0.3450(2) 0.17097(16) 0.0733(7) Uani 1 1 d . . . . .
C18 C 0.5124(4) 0.2540(3) 0.1516(2) 0.1059(10) Uani 1 1 d . . . . .
H18A H 0.446527 0.304720 0.118723 0.159 Uiso 1 1 calc R U . . .
H18B H 0.473466 0.202085 0.207094 0.159 Uiso 1 1 calc R U . . .
H18C H 0.552079 0.197700 0.116768 0.159 Uiso 1 1 calc R U . . .
C19 C 0.7251(4) 0.2681(3) 0.2207(2) 0.1087(11) Uani 1 1 d . . . . .
H19A H 0.770983 0.220125 0.182501 0.163 Uiso 1 1 calc R U . . .
H19B H 0.688490 0.208325 0.273797 0.163 Uiso 1 1 calc R U . . .
H19C H 0.784557 0.327395 0.237016 0.163 Uiso 1 1 calc R U . . .
C20 C 0.6778(4) 0.4247(3) 0.08018(19) 0.1043(11) Uani 1 1 d . . . . .
H20A H 0.715839 0.366244 0.046441 0.156 Uiso 1 1 calc R U . . .
H20B H 0.744287 0.482380 0.090568 0.156 Uiso 1 1 calc R U . . .
H20C H 0.611861 0.475061 0.047104 0.156 Uiso 1 1 calc R U . . .
C21 C 0.4782(3) 0.8015(2) 0.18806(16) 0.0697(6) Uani 1 1 d . . . . .
C22 C 0.3741(4) 0.8811(3) 0.2269(3) 0.1232(14) Uani 1 1 d . . . . .
H22A H 0.363282 0.962817 0.184858 0.185 Uiso 1 1 calc R U . . .
H22B H 0.400965 0.897138 0.281975 0.185 Uiso 1 1 calc R U . . .
H22C H 0.292859 0.833089 0.238319 0.185 Uiso 1 1 calc R U . . .
C23 C 0.6095(4) 0.8658(3) 0.1901(3) 0.1300(14) Uani 1 1 d . . . . .
H23A H 0.609262 0.954469 0.155667 0.195 Uiso 1 1 calc R U . . .
H23B H 0.676678 0.818832 0.164905 0.195 Uiso 1 1 calc R U . . .
H23C H 0.625880 0.864650 0.250934 0.195 Uiso 1 1 calc R U . . .
C24 C 0.4444(5) 0.8105(3) 0.0920(2) 0.1416(17) Uani 1 1 d . . . . .
H24A H 0.425311 0.899413 0.064166 0.212 Uiso 1 1 calc R U . . .
H24B H 0.369600 0.755917 0.092124 0.212 Uiso 1 1 calc R U . . .
H24C H 0.517056 0.781983 0.059086 0.212 Uiso 1 1 calc R U . . .
N1 N 0.22765(17) 0.92766(17) 0.54754(12) 0.0545(4) Uani 1 1 d D . . . .
H1N H 0.276(2) 0.996(2) 0.5544(15) 0.070(7) Uiso 1 1 d D . . . .
N2 N 0.38459(17) 0.68014(17) 0.38612(12) 0.0551(4) Uani 1 1 d D . . . .
H2N H 0.442(2) 0.730(2) 0.4041(16) 0.078(8) Uiso 1 1 d D . . . .
O1 O 0.00821(16) 0.63632(18) 0.49963(13) 0.0775(5) Uani 1 1 d D . . . .
H1O H 0.059(3) 0.609(3) 0.4596(19) 0.124(12) Uiso 1 1 d D . . . .
O2 O 0.18729(16) 0.58328(17) 0.40330(12) 0.0766(5) Uani 1 1 d . . . . .
O3 O 0.4978(2) 0.25373(15) 0.35016(13) 0.0800(5) Uani 1 1 d D . . . .
H2O H 0.462(3) 0.237(3) 0.4030(13) 0.092(9) Uiso 1 1 d D . . . .
Cl01 Cl 0.38669(6) 1.17030(6) 0.54750(4) 0.0688(2) Uani 1 1 d . . . . .
C25 C -0.1878(15) 0.5888(17) 0.3451(11) 0.099(3) Uani 0.625(16) 1 d D U P A 1
H25A H -0.204584 0.646330 0.384497 0.148 Uiso 0.625(16) 1 calc R U P A 1
H25B H -0.160219 0.505840 0.378813 0.148 Uiso 0.625(16) 1 calc R U P A 1
H25C H -0.266015 0.576907 0.317017 0.148 Uiso 0.625(16) 1 calc R U P A 1
C26 C -0.0842(15) 0.6463(15) 0.2755(13) 0.109(3) Uani 0.625(16) 1 d D U P A 1
C27 C 0.1091(12) 0.5770(15) 0.1980(8) 0.140(3) Uani 0.625(16) 1 d D U P A 1
H27A H 0.091707 0.642870 0.144671 0.168 Uiso 0.625(16) 1 calc R U P A 1
H27B H 0.169254 0.615588 0.230762 0.168 Uiso 0.625(16) 1 calc R U P A 1
C28 C 0.1671(13) 0.4799(12) 0.1729(9) 0.161(4) Uani 0.625(16) 1 d . U P A 1
H28A H 0.108229 0.438679 0.141826 0.242 Uiso 0.625(16) 1 calc R U P A 1
H28B H 0.193134 0.417580 0.224651 0.242 Uiso 0.625(16) 1 calc R U P A 1
H28C H 0.242761 0.512156 0.133696 0.242 Uiso 0.625(16) 1 calc R U P A 1
O4 O -0.0213(16) 0.7485(11) 0.2711(9) 0.141(3) Uani 0.625(16) 1 d D U P A 1
O5 O -0.0122(10) 0.5467(14) 0.2533(8) 0.105(2) Uani 0.625(16) 1 d D U P A 1
C25D C -0.191(3) 0.619(3) 0.328(2) 0.110(5) Uani 0.375(16) 1 d D U P A 2
H25D H -0.233862 0.702009 0.321105 0.164 Uiso 0.375(16) 1 calc R U P A 2
H25E H -0.187264 0.579815 0.390694 0.164 Uiso 0.375(16) 1 calc R U P A 2
H25F H -0.239415 0.563191 0.300570 0.164 Uiso 0.375(16) 1 calc R U P A 2
C26D C -0.056(2) 0.640(3) 0.284(2) 0.095(4) Uani 0.375(16) 1 d D U P A 2
C27D C 0.069(2) 0.574(3) 0.1632(17) 0.161(5) Uani 0.375(16) 1 d D U P A 2
H27C H 0.049567 0.641732 0.111594 0.193 Uiso 0.375(16) 1 calc R U P A 2
H27D H 0.144027 0.602225 0.189216 0.193 Uiso 0.375(16) 1 calc R U P A 2
C28D C 0.097(2) 0.463(2) 0.1377(14) 0.160(5) Uani 0.375(16) 1 d . U P A 2
H28D H 0.045336 0.457071 0.089050 0.240 Uiso 0.375(16) 1 calc R U P A 2
H28E H 0.077292 0.389750 0.187180 0.240 Uiso 0.375(16) 1 calc R U P A 2
H28F H 0.187753 0.463341 0.118388 0.240 Uiso 0.375(16) 1 calc R U P A 2
O4D O -0.011(4) 0.747(3) 0.241(2) 0.212(9) Uani 0.375(16) 1 d D U P A 2
O5D O -0.0430(19) 0.551(3) 0.2293(15) 0.123(4) Uani 0.375(16) 1 d D U P A 2

loop_
_atom_site_aniso_label
_atom_site_aniso_U_11
_atom_site_aniso_U_22
_atom_site_aniso_U_33
_atom_site_aniso_U_23
_atom_site_aniso_U_13
_atom_site_aniso_U_12
C1 0.0507(11) 0.0470(11) 0.0576(12) -0.0146(9) -0.0020(9) 0.0049(9)
C2 0.0678(14) 0.0552(13) 0.0747(15) -0.0254(11) -0.0011(11) 0.0076(11)
C3 0.0726(16) 0.0780(17) 0.0771(16) -0.0285(13) 0.0062(12) 0.0173(13)
C4 0.0619(15) 0.088(2) 0.0949(19) -0.0265(16) 0.0142(13) 0.0072(14)
C5 0.0511(12) 0.0778(17) 0.0851(17) -0.0259(13) 0.0061(11) -0.0047(11)
C6 0.0495(11) 0.0502(12) 0.0607(12) -0.0142(10) -0.0023(9) 0.0007(9)
C7 0.0470(11) 0.0472(12) 0.0696(13) -0.0170(10) -0.0036(9) -0.0064(9)
C8 0.0507(11) 0.0397(10) 0.0608(12) -0.0175(9) -0.0024(9) -0.0031(8)
C9 0.0509(11) 0.0456(11) 0.0653(13) -0.0208(9) 0.0008(9) -0.0054(9)
C10 0.0542(12) 0.0484(12) 0.0673(13) -0.0233(10) -0.0020(10) -0.0035(9)
C11 0.0572(12) 0.0423(11) 0.0622(13) -0.0232(9) -0.0002(9) -0.0010(9)
C12 0.0664(13) 0.0481(12) 0.0574(12) -0.0187(10) 0.0040(10) -0.0027(10)
C13 0.0743(14) 0.0403(11) 0.0643(14) -0.0170(10) -0.0031(11) 0.0039(10)
C14 0.0702(14) 0.0522(13) 0.0592(13) -0.0212(10) -0.0022(10) 0.0065(10)
C15 0.0770(14) 0.0514(13) 0.0543(12) -0.0165(10) 0.0015(10) 0.0027(11)
C16 0.0664(13) 0.0460(12) 0.0608(13) -0.0174(10) -0.0018(10) -0.0011(10)
C17 0.0990(19) 0.0602(15) 0.0632(14) -0.0224(12) 0.0049(13) 0.0178(13)
C18 0.149(3) 0.080(2) 0.106(2) -0.0574(18) -0.003(2) 0.001(2)
C19 0.126(3) 0.104(2) 0.095(2) -0.0261(18) 0.0046(18) 0.056(2)
C20 0.148(3) 0.086(2) 0.0764(19) -0.0257(15) 0.0285(18) 0.029(2)
C21 0.0894(17) 0.0492(13) 0.0684(15) -0.0133(11) 0.0073(12) 0.0019(12)
C22 0.159(3) 0.0681(19) 0.124(3) 0.0021(18) 0.033(2) 0.042(2)
C23 0.114(3) 0.065(2) 0.189(4) 0.012(2) -0.008(3) -0.0230(19)
C24 0.267(5) 0.078(2) 0.082(2) -0.0141(17) -0.042(3) 0.044(3)
N1 0.0543(10) 0.0437(10) 0.0712(11) -0.0262(8) 0.0010(8) -0.0050(8)
N2 0.0552(10) 0.0494(10) 0.0666(11) -0.0274(8) 0.0017(8) -0.0048(8)
O1 0.0574(10) 0.0734(11) 0.1131(14) -0.0493(10) 0.0077(9) -0.0204(8)
O2 0.0643(10) 0.0739(11) 0.1082(13) -0.0573(10) 0.0036(9) -0.0161(8)
O3 0.1188(15) 0.0427(9) 0.0753(12) -0.0141(8) 0.0152(10) 0.0082(9)
Cl01 0.0624(3) 0.0635(4) 0.0860(4) -0.0329(3) 0.0097(3) -0.0178(3)
C25 0.087(4) 0.109(8) 0.108(6) -0.033(5) -0.025(4) 0.024(4)
C26 0.113(7) 0.100(5) 0.125(6) -0.041(4) -0.032(6) 0.021(5)
C27 0.134(7) 0.179(6) 0.125(6) -0.075(6) 0.000(5) -0.012(6)
C28 0.147(8) 0.152(7) 0.175(8) -0.026(6) 0.022(6) 0.026(6)
O4 0.191(6) 0.081(4) 0.157(7) -0.047(4) 0.021(5) -0.013(4)
O5 0.091(4) 0.114(3) 0.129(5) -0.064(4) -0.017(3) -0.001(3)
C25D 0.115(8) 0.102(10) 0.123(10) -0.044(8) -0.026(8) 0.015(8)
C26D 0.098(7) 0.093(6) 0.108(6) -0.040(5) -0.043(6) 0.025(6)
C27D 0.148(9) 0.173(8) 0.162(10) -0.048(9) 0.012(8) -0.007(8)
C28D 0.158(11) 0.190(10) 0.147(9) -0.080(8) 0.028(8) -0.006(10)
O4D 0.279(14) 0.150(11) 0.195(18) -0.028(11) 0.017(13) -0.002(11)
O5D 0.115(8) 0.128(6) 0.138(9) -0.057(7) -0.003(7) -0.014(7)

loop_
_atom_type_symbol
_atom_type_description
_atom_type_scat_dispersion_real
_atom_type_scat_dispersion_imag
_atom_type_scat_source
C C 0.0033 0.0016 'International Tables Vol C Tables 4.2.6.8 and 6.1.1.4'
H H 0.0000 0.0000 'International Tables Vol C Tables 4.2.6.8 and 6.1.1.4'
Cl Cl 0.1484 0.1585 'International Tables Vol C Tables 4.2.6.8 and 6.1.1.4'
N N 0.0061 0.0033 'International Tables Vol C Tables 4.2.6.8 and 6.1.1.4'
O O 0.0106 0.0060 'International Tables Vol C Tables 4.2.6.8 and 6.1.1.4'

loop_
_geom_angle_atom_site_label_1
_geom_angle_atom_site_label_2
_geom_angle_atom_site_label_3
_geom_angle
_geom_angle_site_symmetry_1
_geom_angle_site_symmetry_3
_geom_angle_publ_flag
N1 C1 C2 120.20(19) . . ?
N1 C1 C6 118.44(18) . . ?
C2 C1 C6 121.34(19) . . ?
C3 C2 C1 118.6(2) . . ?
C2 C3 C4 120.9(2) . . ?
C5 C4 C3 121.1(2) . . ?
C4 C5 C6 119.7(2) . . ?
C1 C6 C5 118.3(2) . . ?
C1 C6 C7 119.06(18) . . ?
C5 C6 C7 122.6(2) . . ?
O1 C7 C8 121.9(2) . . ?
O1 C7 C6 118.62(18) . . ?
C8 C7 C6 119.46(18) . . ?
C9 C8 C7 117.82(18) . . ?
C9 C8 C10 124.37(18) . . ?
C7 C8 C10 117.77(17) . . ?
N1 C9 C8 122.50(18) . . ?
O2 C10 N2 121.00(19) . . ?
O2 C10 C8 118.52(18) . . ?
N2 C10 C8 120.47(18) . . ?
C12 C11 C16 121.14(19) . . ?
C12 C11 N2 116.42(18) . . ?
C16 C11 N2 122.43(18) . . ?
C13 C12 C11 121.9(2) . . ?
O3 C13 C12 120.8(2) . . ?
O3 C13 C14 119.11(19) . . ?
C12 C13 C14 120.09(19) . . ?
C15 C14 C13 115.46(19) . . ?
C15 C14 C17 122.9(2) . . ?
C13 C14 C17 121.6(2) . . ?
C14 C15 C16 126.9(2) . . ?
C11 C16 C15 114.31(19) . . ?
C11 C16 C21 127.08(19) . . ?
C15 C16 C21 118.59(19) . . ?
C18 C17 C19 111.2(3) . . ?
C18 C17 C14 109.2(2) . . ?
C19 C17 C14 110.4(2) . . ?
C18 C17 C20 107.8(2) . . ?
C19 C17 C20 107.1(3) . . ?
C14 C17 C20 111.1(2) . . ?
C23 C21 C24 110.9(3) . . ?
C23 C21 C22 107.6(3) . . ?
C24 C21 C22 105.2(3) . . ?
C23 C21 C16 108.8(2) . . ?
C24 C21 C16 109.6(2) . . ?
C22 C21 C16 114.7(2) . . ?
C9 N1 C1 122.70(17) . . ?
C10 N2 C11 122.28(17) . . ?
O4 C26 O5 114.8(13) . . ?
O4 C26 C25 126.1(17) . . ?
O5 C26 C25 108.6(14) . . ?
C28 C27 O5 116.7(12) . . ?
C26 O5 C27 119.6(13) . . ?
O4D C26D O5D 108(3) . . ?
O4D C26D C25D 125(3) . . ?
O5D C26D C25D 106(2) . . ?
C28D C27D O5D 109(2) . . ?
C26D O5D C27D 116(2) . . ?

loop_
_geom_bond_atom_site_label_1
_geom_bond_atom_site_label_2
_geom_bond_distance
_geom_bond_site_symmetry_2
_geom_bond_publ_flag
C1 N1 1.375(3) . ?
C1 C2 1.394(3) . ?
C1 C6 1.398(3) . ?
C2 C3 1.369(3) . ?
C3 C4 1.381(4) . ?
C4 C5 1.366(4) . ?
C5 C6 1.406(3) . ?
C6 C7 1.431(3) . ?
C7 O1 1.294(2) . ?
C7 C8 1.405(3) . ?
C8 C9 1.383(3) . ?
C8 C10 1.474(3) . ?
C9 N1 1.315(3) . ?
C10 O2 1.246(2) . ?
C10 N2 1.329(3) . ?
C11 C12 1.379(3) . ?
C11 C16 1.394(3) . ?
C11 N2 1.445(3) . ?
C12 C13 1.372(3) . ?
C13 O3 1.371(3) . ?
C13 C14 1.406(3) . ?
C14 C15 1.377(3) . ?
C14 C17 1.532(3) . ?
C15 C16 1.401(3) . ?
C16 C21 1.542(3) . ?
C17 C18 1.523(4) . ?
C17 C19 1.527(4) . ?
C17 C20 1.545(4) . ?
C21 C23 1.516(4) . ?
C21 C24 1.523(4) . ?
C21 C22 1.532(4) . ?
C25 C26 1.477(13) . ?
C26 O4 1.241(13) . ?
C26 O5 1.377(13) . ?
C27 C28 1.305(15) . ?
C27 O5 1.451(11) . ?
C25D C26D 1.491(18) . ?
C26D O4D 1.238(18) . ?
C26D O5D 1.407(18) . ?
C27D C28D 1.34(3) . ?
C27D O5D 1.464(17) . ?

loop_
_geom_hbond_atom_site_label_D
_geom_hbond_atom_site_label_H
_geom_hbond_atom_site_label_A
_geom_hbond_distance_DH
_geom_hbond_distance_HA
_geom_hbond_distance_DA
_geom_hbond_angle_DHA
_geom_hbond_site_symmetry_A
_geom_hbond_publ_flag
N1 H1N Cl01 0.902(16) 2.140(17) 3.0333(18) 170(2) . yes
N2 H2N Cl01 0.890(16) 2.303(17) 3.1845(19) 170(2) 2_676 yes
O1 H1O O2 0.881(18) 1.58(2) 2.429(2) 160(3) . yes
O3 H2O Cl01 0.847(17) 2.250(18) 3.091(2) 172(3) 1_545 yes

loop_
_geom_torsion_atom_site_label_1
_geom_torsion_atom_site_label_2
_geom_torsion_atom_site_label_3
_geom_torsion_atom_site_label_4
_geom_torsion
_geom_torsion_site_symmetry_1
_geom_torsion_site_symmetry_2
_geom_torsion_site_symmetry_3
_geom_torsion_site_symmetry_4
_geom_torsion_publ_flag
N1 C1 C2 C3 179.4(2) . . . . ?
C6 C1 C2 C3 0.7(3) . . . . ?
C1 C2 C3 C4 -1.1(4) . . . . ?
C2 C3 C4 C5 0.9(4) . . . . ?
C3 C4 C5 C6 -0.4(4) . . . . ?
N1 C1 C6 C5 -178.9(2) . . . . ?
C2 C1 C6 C5 -0.2(3) . . . . ?
N1 C1 C6 C7 0.2(3) . . . . ?
C2 C1 C6 C7 178.9(2) . . . . ?
C4 C5 C6 C1 0.0(4) . . . . ?
C4 C5 C6 C7 -179.0(2) . . . . ?
C1 C6 C7 O1 -178.5(2) . . . . ?
C5 C6 C7 O1 0.5(3) . . . . ?
C1 C6 C7 C8 1.2(3) . . . . ?
C5 C6 C7 C8 -179.7(2) . . . . ?
O1 C7 C8 C9 177.9(2) . . . . ?
C6 C7 C8 C9 -1.9(3) . . . . ?
O1 C7 C8 C10 0.3(3) . . . . ?
C6 C7 C8 C10 -179.48(19) . . . . ?
C7 C8 C9 N1 1.1(3) . . . . ?
C10 C8 C9 N1 178.6(2) . . . . ?
C9 C8 C10 O2 -174.1(2) . . . . ?
C7 C8 C10 O2 3.3(3) . . . . ?
C9 C8 C10 N2 4.5(3) . . . . ?
C7 C8 C10 N2 -178.1(2) . . . . ?
C16 C11 C12 C13 1.0(3) . . . . ?
N2 C11 C12 C13 -177.9(2) . . . . ?
C11 C12 C13 O3 -176.8(2) . . . . ?
C11 C12 C13 C14 2.6(3) . . . . ?
O3 C13 C14 C15 176.1(2) . . . . ?
C12 C13 C14 C15 -3.2(3) . . . . ?
O3 C13 C14 C17 -2.7(3) . . . . ?
C12 C13 C14 C17 177.9(2) . . . . ?
C13 C14 C15 C16 0.5(4) . . . . ?
C17 C14 C15 C16 179.3(2) . . . . ?
C12 C11 C16 C15 -3.6(3) . . . . ?
N2 C11 C16 C15 175.33(19) . . . . ?
C12 C11 C16 C21 177.9(2) . . . . ?
N2 C11 C16 C21 -3.2(3) . . . . ?
C14 C15 C16 C11 2.9(3) . . . . ?
C14 C15 C16 C21 -178.4(2) . . . . ?
C15 C14 C17 C18 -112.6(3) . . . . ?
C13 C14 C17 C18 66.2(3) . . . . ?
C15 C14 C17 C19 124.9(3) . . . . ?
C13 C14 C17 C19 -56.3(3) . . . . ?
C15 C14 C17 C20 6.2(4) . . . . ?
C13 C14 C17 C20 -175.0(2) . . . . ?
C11 C16 C21 C23 98.0(3) . . . . ?
C15 C16 C21 C23 -80.5(3) . . . . ?
C11 C16 C21 C24 -140.6(3) . . . . ?
C15 C16 C21 C24 40.9(3) . . . . ?
C11 C16 C21 C22 -22.6(4) . . . . ?
C15 C16 C21 C22 158.9(3) . . . . ?
C8 C9 N1 C1 0.3(3) . . . . ?
C2 C1 N1 C9 -179.7(2) . . . . ?
C6 C1 N1 C9 -1.0(3) . . . . ?
O2 C10 N2 C11 0.3(3) . . . . ?
C8 C10 N2 C11 -178.22(19) . . . . ?
C12 C11 N2 C10 -63.8(3) . . . . ?
C16 C11 N2 C10 117.2(2) . . . . ?
O4 C26 O5 C27 -22(2) . . . . ?
C25 C26 O5 C27 -169.4(13) . . . . ?
C28 C27 O5 C26 -174.3(13) . . . . ?
O4D C26D O5D C27D 30(3) . . . . ?
C25D C26D O5D C27D 166(2) . . . . ?
C28D C27D O5D C26D 159(2) . . . . ?
